data_7027767
loop_
_publ_author_name
'Kla\&s, Katrin'
'Fr\"ohlich, Roland'
'Erker, Gerhard'

_publ_section_title
;
 Formation and structural properties of
 1,1&#x2032;,2,2&#x2032;-tetra(tert-butylcarbamoyl)-ferrocene and
 -ruthenocene&#x200A;&#x2020;
;
_journal_issue 24
_journal_name_full 'Journal of the Chemical Society, Dalton Transactions'
_journal_page_first 4457
_journal_paper_doi 10.1039/a906553i
_journal_year 1999
_chemical_formula_sum 'C54.5 H57 Cl N2 O2 P2 Ru'
_chemical_formula_weight 970.48
_chemical_name_systematic
; 
 ? 
;
_space_group_IT_number 2
_symmetry_cell_setting triclinic
_symmetry_space_group_name_Hall '-P 1'
_symmetry_space_group_name_H-M 'P -1'
_atom_sites_solution_hydrogens geom
_atom_sites_solution_primary direct
_atom_sites_solution_secondary difmap
_audit_creation_method SHELXL-97
_cell_angle_alpha 70.27(1)
_cell_angle_beta 73.87(1)
_cell_angle_gamma 72.15(1)
_cell_formula_units_Z 2
_cell_length_a 11.511(1)
_cell_length_b 13.315(1)
_cell_length_c 18.735(2)
_cell_measurement_reflns_used 16
_cell_measurement_temperature 223(2)
_cell_measurement_theta_max 10.91
_cell_measurement_theta_min 8.27
_cell_volume 2523.6(4)
_computing_cell_refinement 'Express (Nonius B.V., 1994)'
_computing_data_collection 'Express (Nonius B.V., 1994)'
_computing_data_reduction 'MolEN (Fair, 1990)'
_computing_molecular_graphics 'SCHAKAL-92 (Keller, 1992)'
_computing_publication_material 'SHELXL-97 (Sheldrick, 1997)'
_computing_structure_refinement 'SHELXL-97 (Sheldrick, 1997)'
_computing_structure_solution 'SHELXS-97 (Sheldrick, 1990)'
_diffrn_ambient_temperature 223(2)
_diffrn_measured_fraction_theta_full 0.998
_diffrn_measured_fraction_theta_max 0.998
_diffrn_measurement_device_type 'Nonius MACH3'
_diffrn_measurement_method '\w/2\q scans'
_diffrn_radiation_monochromator graphite
_diffrn_radiation_source 'fine-focus sealed tube'
_diffrn_radiation_type MoK\a
_diffrn_radiation_wavelength 0.71073
_diffrn_reflns_av_R_equivalents 0.0661
_diffrn_reflns_av_sigmaI/netI 0.1597
_diffrn_reflns_limit_h_max 12
_diffrn_reflns_limit_h_min 0
_diffrn_reflns_limit_k_max 14
_diffrn_reflns_limit_k_min -13
_diffrn_reflns_limit_l_max 20
_diffrn_reflns_limit_l_min -19
_diffrn_reflns_number 6996
_diffrn_reflns_theta_full 22.50
_diffrn_reflns_theta_max 22.50
_diffrn_reflns_theta_min 2.35
_diffrn_standards_decay_% 13.3
_diffrn_standards_interval_count 250
_diffrn_standards_interval_time 120
_diffrn_standards_number 3
_exptl_absorpt_coefficient_mu 0.468
_exptl_absorpt_correction_T_max 0.9770
_exptl_absorpt_correction_T_min 0.8534
_exptl_absorpt_correction_type none
_exptl_crystal_colour orange
_exptl_crystal_density_diffrn 1.277
_exptl_crystal_density_method 'not measured'
_exptl_crystal_description plate
_exptl_crystal_F_000 1010
_exptl_crystal_size_max 0.35
_exptl_crystal_size_mid 0.20
_exptl_crystal_size_min 0.05
_refine_diff_density_max 2.099
_refine_diff_density_min -2.145
_refine_diff_density_rms 0.181
_refine_ls_extinction_method none
_refine_ls_goodness_of_fit_ref 0.959
_refine_ls_hydrogen_treatment 'refined as riding atoms (see above)'
_refine_ls_matrix_type full
_refine_ls_number_parameters 554
_refine_ls_number_reflns 6601
_refine_ls_number_restraints 3
_refine_ls_restrained_S_all 0.960
_refine_ls_R_factor_all 0.1582
_refine_ls_R_factor_gt 0.0864
_refine_ls_shift/su_max 0.000
_refine_ls_shift/su_mean 0.000
_refine_ls_structure_factor_coef Fsqd
_refine_ls_weighting_details 'calc w=1/[\s^2^(Fo^2^)+(0.1758P)^2^+0.0000P] where P=(Fo^2^+2Fc^2^)/3'
_refine_ls_weighting_scheme calc
_refine_ls_wR_factor_gt 0.2214
_refine_ls_wR_factor_ref 0.2369
_reflns_number_gt 4263
_reflns_number_total 6601
_reflns_threshold_expression >2sigma(I)
_cod_data_source_file 906553Isup1.cif
_cod_data_source_block erk_987
_cod_original_sg_symbol_H-M P-1
_cod_original_formula_sum 'C54.50 H57 Cl N2 O2 P2 Ru'
_cod_database_code 7027767

loop_
_symmetry_equiv_pos_as_xyz
'x, y, z'
'-x, -y, -z'

loop_
_atom_site_label
_atom_site_type_symbol
_atom_site_fract_x
_atom_site_fract_y
_atom_site_fract_z
_atom_site_U_iso_or_equiv
_atom_site_adp_type
_atom_site_occupancy
_atom_site_symmetry_multiplicity
_atom_site_calc_flag
_atom_site_refinement_flags
Ru Ru 0.12983(7) 0.50193(6) 0.29743(4) 0.0280(3) Uani 1 1 d .
Cl Cl 0.3092(2) 0.5821(2) 0.24212(15) 0.0461(7) Uani 1 1 d .
C1 C 0.2326(9) 0.3652(8) 0.4650(5) 0.035(2) Uani 1 1 d .
O1 O 0.3266(7) 0.3947(5) 0.4628(4) 0.0445(18) Uani 1 1 d .
N1 N 0.2182(8) 0.2605(6) 0.5051(4) 0.037(2) Uani 1 1 d .
H1 H 0.1471 0.2458 0.5050 0.045 Uiso 1 1 d R
C11 C 0.3052(9) 0.1707(7) 0.5480(5) 0.035(2) Uani 1 1 d .
C12 C 0.3129(12) 0.1954(10) 0.6196(7) 0.059(3) Uani 1 1 d .
H12A H 0.3301 0.2673 0.6053 0.088 Uiso 1 1 calc R
H12B H 0.3792 0.1403 0.6432 0.088 Uiso 1 1 calc R
H12C H 0.2345 0.1944 0.6560 0.088 Uiso 1 1 calc R
C13 C 0.2514(12) 0.0695(8) 0.5707(7) 0.061(3) Uani 1 1 d .
H13A H 0.1736 0.0793 0.6075 0.091 Uiso 1 1 calc R
H13B H 0.3100 0.0047 0.5939 0.091 Uiso 1 1 calc R
H13C H 0.2366 0.0604 0.5250 0.091 Uiso 1 1 calc R
C14 C 0.4364(9) 0.1506(8) 0.4970(6) 0.046(3) Uani 1 1 d .
H14A H 0.4319 0.1329 0.4518 0.068 Uiso 1 1 calc R
H14B H 0.4918 0.0901 0.5264 0.068 Uiso 1 1 calc R
H14C H 0.4677 0.2163 0.4807 0.068 Uiso 1 1 calc R
C2 C 0.1238(9) 0.6412(7) 0.4203(5) 0.030(2) Uani 1 1 d .
O2 O 0.0445(6) 0.7336(5) 0.4170(4) 0.0411(17) Uani 1 1 d .
N2 N 0.2328(8) 0.6185(7) 0.4330(5) 0.043(2) Uani 1 1 d .
H2 H 0.2752 0.5479 0.4400 0.052 Uiso 1 1 d R
C21 C 0.2991(10) 0.6963(9) 0.4383(7) 0.048(3) Uani 1 1 d .
C22 C 0.4242(14) 0.6265(12) 0.4524(12) 0.103(6) Uani 1 1 d .
H22A H 0.4152 0.5746 0.5033 0.154 Uiso 1 1 calc R
H22B H 0.4769 0.6727 0.4497 0.154 Uiso 1 1 calc R
H22C H 0.4616 0.5869 0.4135 0.154 Uiso 1 1 calc R
C23 C 0.2220(14) 0.7488(11) 0.5031(8) 0.071(4) Uani 1 1 d .
H23A H 0.2378 0.6985 0.5526 0.107 Uiso 1 1 calc R
H23B H 0.1343 0.7647 0.5021 0.107 Uiso 1 1 calc R
H23C H 0.2451 0.8164 0.4956 0.107 Uiso 1 1 calc R
C24 C 0.3126(13) 0.7836(9) 0.3591(8) 0.066(4) Uani 1 1 d .
H24A H 0.3630 0.8302 0.3589 0.099 Uiso 1 1 calc R
H24B H 0.2310 0.8279 0.3501 0.099 Uiso 1 1 calc R
H24C H 0.3524 0.7473 0.3185 0.099 Uiso 1 1 calc R
C3 C 0.1320(9) 0.4337(7) 0.4239(5) 0.030(2) Uani 1 1 d .
C4 C 0.0830(9) 0.5513(7) 0.4080(5) 0.032(2) Uani 1 1 d .
C5 C -0.0261(8) 0.5778(8) 0.3776(5) 0.030(2) Uani 1 1 d .
H5 H -0.0768 0.6485 0.3622 0.036 Uiso 1 1 calc R
C6 C -0.0455(9) 0.4797(8) 0.3745(5) 0.034(2) Uani 1 1 d .
H6 H -0.1102 0.4730 0.3562 0.041 Uiso 1 1 calc R
C7 C 0.0485(9) 0.3961(8) 0.4034(5) 0.032(2) Uani 1 1 d .
H7 H 0.0559 0.3217 0.4088 0.039 Uiso 1 1 calc R
P1 P 0.2326(3) 0.3529(2) 0.24664(15) 0.0374(7) Uani 1 1 d .
P2 P 0.0414(3) 0.6239(2) 0.19209(14) 0.0378(7) Uani 1 1 d .
C31 C 0.2544(12) 0.3596(10) 0.1452(6) 0.053(3) Uani 1 1 d .
C32 C 0.3362(13) 0.4177(11) 0.0926(7) 0.070(4) Uani 1 1 d .
H32 H 0.3740 0.4568 0.1093 0.084 Uiso 1 1 calc R
C33 C 0.3645(17) 0.4201(16) 0.0152(9) 0.095(5) Uani 1 1 d .
H33 H 0.4185 0.4629 -0.0202 0.114 Uiso 1 1 calc R
C34 C 0.316(2) 0.3619(16) -0.0092(10) 0.116(8) Uani 1 1 d .
H34 H 0.3425 0.3583 -0.0607 0.139 Uiso 1 1 calc R
C35 C 0.223(2) 0.3044(16) 0.0412(11) 0.119(8) Uani 1 1 d .
H35 H 0.1825 0.2700 0.0222 0.143 Uiso 1 1 calc R
C36 C 0.1944(14) 0.3017(11) 0.1201(8) 0.072(4) Uani 1 1 d .
H36 H 0.1370 0.2624 0.1555 0.086 Uiso 1 1 calc R
C41 C 0.3934(11) 0.2907(9) 0.2562(6) 0.047(3) Uani 1 1 d .
C42 C 0.4527(11) 0.3199(10) 0.2989(6) 0.051(3) Uani 1 1 d .
H42 H 0.4085 0.3755 0.3233 0.061 Uiso 1 1 calc R
C43 C 0.5731(12) 0.2702(11) 0.3065(7) 0.061(4) Uani 1 1 d .
H43 H 0.6098 0.2937 0.3351 0.073 Uiso 1 1 calc R
C44 C 0.6415(12) 0.1881(11) 0.2741(7) 0.067(4) Uani 1 1 d .
H44 H 0.7243 0.1541 0.2798 0.080 Uiso 1 1 calc R
C45 C 0.5828(13) 0.1565(11) 0.2315(8) 0.067(4) Uani 1 1 d .
H45 H 0.6262 0.0992 0.2086 0.081 Uiso 1 1 calc R
C46 C 0.4654(12) 0.2072(10) 0.2233(7) 0.061(3) Uani 1 1 d .
H46 H 0.4298 0.1849 0.1935 0.074 Uiso 1 1 calc R
C51 C 0.1618(10) 0.2338(8) 0.2976(6) 0.041(3) Uani 1 1 d .
C52 C 0.2210(12) 0.1398(9) 0.3443(7) 0.054(3) Uani 1 1 d .
H52 H 0.3031 0.1325 0.3479 0.065 Uiso 1 1 calc R
C53 C 0.1625(17) 0.0545(11) 0.3868(8) 0.079(4) Uani 1 1 d .
H53 H 0.2048 -0.0095 0.4187 0.094 Uiso 1 1 calc R
C54 C 0.0411(17) 0.0646(12) 0.3816(9) 0.081(5) Uani 1 1 d .
H54 H 0.0023 0.0061 0.4087 0.097 Uiso 1 1 calc R
C55 C -0.0214(14) 0.1576(12) 0.3380(8) 0.073(4) Uani 1 1 d .
H55 H -0.1042 0.1650 0.3355 0.088 Uiso 1 1 calc R
C56 C 0.0388(13) 0.2433(10) 0.2964(8) 0.064(3) Uani 1 1 d .
H56 H -0.0055 0.3088 0.2670 0.076 Uiso 1 1 calc R
C61 C -0.1104(9) 0.6035(10) 0.2007(5) 0.046(3) Uani 1 1 d .
C62 C -0.2217(11) 0.6714(12) 0.2288(7) 0.065(4) Uani 1 1 d .
H62 H -0.2200 0.7369 0.2368 0.078 Uiso 1 1 calc R
C63 C -0.3352(13) 0.6423(16) 0.2450(9) 0.091(5) Uani 1 1 d .
H63 H -0.4090 0.6880 0.2643 0.109 Uiso 1 1 calc R
C64 C -0.3397(13) 0.5477(15) 0.2328(7) 0.077(4) Uani 1 1 d .
H64 H -0.4166 0.5292 0.2435 0.092 Uiso 1 1 calc R
C65 C -0.2347(13) 0.4811(14) 0.2055(8) 0.073(4) Uani 1 1 d .
H65 H -0.2396 0.4167 0.1974 0.088 Uiso 1 1 calc R
C66 C -0.1222(11) 0.5047(10) 0.1895(6) 0.050(3) Uani 1 1 d .
H66 H -0.0505 0.4563 0.1709 0.060 Uiso 1 1 calc R
C71 C 0.1128(10) 0.6390(9) 0.0891(5) 0.044(3) Uani 1 1 d .
C72 C 0.0605(13) 0.6227(11) 0.0380(6) 0.063(4) Uani 1 1 d .
H72 H -0.0099 0.5929 0.0568 0.076 Uiso 1 1 calc R
C73 C 0.1092(17) 0.6492(13) -0.0414(7) 0.088(5) Uani 1 1 d .
H73 H 0.0701 0.6423 -0.0768 0.106 Uiso 1 1 calc R
C74 C 0.2190(15) 0.6864(12) -0.0656(8) 0.082(5) Uani 1 1 d .
H74 H 0.2590 0.6985 -0.1179 0.098 Uiso 1 1 calc R
C75 C 0.2688(14) 0.7054(12) -0.0150(8) 0.077(4) Uani 1 1 d .
H75 H 0.3388 0.7359 -0.0338 0.092 Uiso 1 1 calc R
C76 C 0.2202(12) 0.6814(11) 0.0623(7) 0.062(3) Uani 1 1 d .
H76 H 0.2573 0.6929 0.0969 0.074 Uiso 1 1 calc R
C81 C 0.0054(10) 0.7724(9) 0.1866(6) 0.045(3) Uani 1 1 d .
C82 C -0.0531(13) 0.8469(10) 0.1310(8) 0.072(4) Uani 1 1 d .
H82 H -0.0738 0.8230 0.0953 0.086 Uiso 1 1 calc R
C83 C -0.0840(18) 0.9599(13) 0.1247(10) 0.102(6) Uani 1 1 d .
H83 H -0.1281 1.0113 0.0871 0.122 Uiso 1 1 calc R
C84 C -0.0464(16) 0.9931(10) 0.1772(10) 0.092(6) Uani 1 1 d .
H84 H -0.0655 1.0676 0.1756 0.110 Uiso 1 1 calc R
C85 C 0.0179(14) 0.9154(10) 0.2302(8) 0.072(4) Uani 1 1 d .
H85 H 0.0452 0.9379 0.2639 0.086 Uiso 1 1 calc R
C86 C 0.0446(11) 0.8047(9) 0.2364(7) 0.053(3) Uani 1 1 d .
H86 H 0.0886 0.7527 0.2739 0.063 Uiso 1 1 calc R
C91 C 0.566(4) 0.152(3) -0.085(2) 0.18(2) Uiso 0.50 1 d PGD
H91 H 0.5537 0.2051 -0.0590 0.212 Uiso 0.50 1 calc PR
C92 C 0.473(3) 0.153(3) -0.119(3) 0.24(3) Uiso 0.50 1 d PG
H92 H 0.3971 0.2067 -0.1161 0.294 Uiso 0.50 1 calc PR
C93 C 0.491(4) 0.076(4) -0.158(2) 0.20(3) Uiso 0.50 1 d PG
H93 H 0.4275 0.0762 -0.1808 0.246 Uiso 0.50 1 calc PR
C94 C 0.602(4) -0.003(3) -0.162(2) 0.23(3) Uiso 0.50 1 d PG
H94 H 0.6146 -0.0559 -0.1885 0.272 Uiso 0.50 1 calc PR
C95 C 0.696(3) -0.004(3) -0.128(2) 0.146(16) Uiso 0.50 1 d PGD
H95 H 0.7712 -0.0576 -0.1314 0.175 Uiso 0.50 1 calc PR
C96 C 0.678(3) 0.074(3) -0.0897(19) 0.163(19) Uiso 0.50 1 d PGD
C97 C 0.757(6) 0.046(6) -0.028(4) 0.35(5) Uiso 0.50 1 d PD
H97A H 0.7036 0.0611 0.0193 0.522 Uiso 0.50 1 calc PR
H97B H 0.8174 0.0915 -0.0471 0.522 Uiso 0.50 1 calc PR
H97C H 0.8006 -0.0305 -0.0173 0.522 Uiso 0.50 1 calc PR

loop_
_atom_site_aniso_label
_atom_site_aniso_U_11
_atom_site_aniso_U_22
_atom_site_aniso_U_33
_atom_site_aniso_U_23
_atom_site_aniso_U_13
_atom_site_aniso_U_12
Ru 0.0273(5) 0.0341(5) 0.0241(4) -0.0085(3) 0.0001(3) -0.0133(3)
Cl 0.0374(15) 0.0558(16) 0.0463(15) -0.0115(13) 0.0025(12) -0.0253(13)
C1 0.034(6) 0.033(6) 0.033(5) -0.011(4) -0.008(5) 0.002(5)
O1 0.039(4) 0.041(4) 0.057(5) -0.008(3) -0.009(4) -0.020(4)
N1 0.047(5) 0.031(5) 0.034(4) 0.001(4) -0.008(4) -0.020(4)
C11 0.042(6) 0.020(5) 0.040(6) -0.003(4) -0.012(5) -0.004(4)
C12 0.058(8) 0.063(8) 0.050(7) -0.018(6) -0.013(6) -0.002(6)
C13 0.075(9) 0.026(6) 0.071(8) -0.004(5) -0.013(7) -0.010(6)
C14 0.034(6) 0.036(6) 0.056(7) -0.014(5) -0.006(5) 0.004(5)
C2 0.031(6) 0.030(5) 0.034(5) -0.006(4) -0.008(4) -0.015(5)
O2 0.041(4) 0.032(4) 0.049(4) -0.015(3) 0.000(3) -0.010(3)
N2 0.045(6) 0.036(5) 0.056(6) -0.012(4) -0.006(5) -0.024(4)
C21 0.040(7) 0.049(6) 0.065(7) -0.018(6) -0.011(6) -0.022(5)
C22 0.065(10) 0.070(10) 0.20(2) -0.041(11) -0.057(12) -0.023(8)
C23 0.099(11) 0.071(9) 0.067(8) -0.024(7) -0.012(8) -0.051(8)
C24 0.072(9) 0.046(7) 0.077(9) -0.012(6) 0.002(7) -0.028(7)
C3 0.028(5) 0.032(5) 0.025(5) -0.001(4) 0.004(4) -0.015(4)
C4 0.040(6) 0.027(5) 0.022(5) -0.004(4) 0.011(4) -0.015(4)
C5 0.022(5) 0.034(5) 0.024(5) -0.002(4) -0.001(4) -0.004(4)
C6 0.029(6) 0.051(6) 0.024(5) -0.013(5) -0.001(4) -0.013(5)
C7 0.039(6) 0.036(5) 0.019(5) 0.003(4) 0.000(4) -0.022(5)
P1 0.0397(17) 0.0422(15) 0.0322(14) -0.0149(12) -0.0027(12) -0.0110(13)
P2 0.0397(17) 0.0467(16) 0.0247(13) -0.0083(12) 0.0000(12) -0.0140(13)
C31 0.062(8) 0.067(8) 0.026(6) -0.020(5) -0.006(6) -0.005(6)
C32 0.077(10) 0.082(9) 0.037(7) -0.022(7) 0.000(7) -0.003(8)
C33 0.100(13) 0.115(14) 0.062(10) -0.039(10) -0.014(9) 0.000(11)
C34 0.16(2) 0.098(14) 0.043(9) -0.018(9) -0.002(11) 0.017(13)
C35 0.17(2) 0.112(14) 0.098(14) -0.073(13) -0.076(15) 0.037(14)
C36 0.091(11) 0.077(9) 0.058(8) -0.028(7) -0.021(8) -0.018(8)
C41 0.053(7) 0.049(6) 0.029(5) -0.007(5) 0.009(5) -0.021(6)
C42 0.051(8) 0.059(7) 0.035(6) -0.007(5) 0.001(5) -0.019(6)
C43 0.059(9) 0.085(9) 0.040(7) 0.007(7) -0.014(6) -0.039(8)
C44 0.044(8) 0.077(9) 0.051(8) 0.001(7) 0.000(6) -0.004(7)
C45 0.058(9) 0.059(8) 0.065(8) -0.020(7) 0.005(7) 0.001(7)
C46 0.054(9) 0.053(7) 0.067(8) -0.016(6) -0.009(7) 0.000(6)
C51 0.044(7) 0.040(6) 0.048(6) -0.025(5) 0.004(5) -0.021(5)
C52 0.065(8) 0.035(6) 0.061(7) -0.015(6) -0.010(6) -0.013(6)
C53 0.131(15) 0.049(8) 0.073(9) -0.016(7) -0.019(9) -0.045(9)
C54 0.117(14) 0.060(9) 0.088(11) -0.016(8) -0.018(10) -0.058(9)
C55 0.074(10) 0.079(10) 0.087(10) -0.027(9) -0.012(8) -0.044(8)
C56 0.066(9) 0.052(7) 0.083(9) -0.024(7) -0.022(7) -0.016(7)
C61 0.028(6) 0.077(8) 0.022(5) -0.010(5) -0.004(4) -0.003(6)
C62 0.040(8) 0.096(10) 0.067(8) -0.039(8) -0.015(6) -0.005(7)
C63 0.039(9) 0.146(16) 0.089(11) -0.065(11) 0.016(7) -0.013(9)
C64 0.049(9) 0.141(14) 0.043(7) -0.016(8) -0.004(6) -0.041(9)
C65 0.058(10) 0.119(12) 0.060(8) -0.030(8) -0.004(7) -0.045(9)
C66 0.051(8) 0.059(7) 0.037(6) -0.011(5) -0.006(5) -0.013(6)
C71 0.049(7) 0.053(7) 0.023(5) -0.007(5) 0.001(5) -0.011(6)
C72 0.076(9) 0.087(9) 0.036(7) -0.018(6) -0.003(6) -0.037(8)
C73 0.138(15) 0.107(12) 0.032(7) -0.013(7) -0.004(8) -0.063(11)
C74 0.095(12) 0.094(11) 0.035(7) 0.000(7) 0.003(8) -0.025(9)
C75 0.066(10) 0.092(10) 0.059(9) -0.012(8) 0.017(7) -0.038(8)
C76 0.063(9) 0.085(9) 0.040(7) -0.020(6) 0.010(6) -0.034(7)
C81 0.049(7) 0.047(6) 0.035(6) -0.007(5) -0.008(5) -0.009(5)
C82 0.084(11) 0.052(8) 0.071(9) -0.017(7) -0.017(8) -0.002(7)
C83 0.127(16) 0.067(10) 0.088(12) -0.005(9) -0.037(11) 0.007(10)
C84 0.111(13) 0.031(7) 0.098(12) -0.018(8) 0.008(10) 0.008(8)
C85 0.088(11) 0.049(8) 0.070(9) -0.020(7) 0.007(8) -0.021(7)
C86 0.062(8) 0.052(7) 0.046(7) -0.009(5) 0.003(6) -0.032(6)

loop_
_atom_type_symbol
_atom_type_description
_atom_type_scat_dispersion_real
_atom_type_scat_dispersion_imag
_atom_type_scat_source
C C 0.0033 0.0016 'International Tables Vol C Tables 4.2.6.8 and 6.1.1.4'
H H 0.0000 0.0000 'International Tables Vol C Tables 4.2.6.8 and 6.1.1.4'
N N 0.0061 0.0033 'International Tables Vol C Tables 4.2.6.8 and 6.1.1.4'
O O 0.0106 0.0060 'International Tables Vol C Tables 4.2.6.8 and 6.1.1.4'
P P 0.1023 0.0942 'International Tables Vol C Tables 4.2.6.8 and 6.1.1.4'
Cl Cl 0.1484 0.1585 'International Tables Vol C Tables 4.2.6.8 and 6.1.1.4'
Ru Ru -1.2594 0.8363 'International Tables Vol C Tables 4.2.6.8 and 6.1.1.4'

loop_
_geom_angle_atom_site_label_1
_geom_angle_atom_site_label_2
_geom_angle_atom_site_label_3
_geom_angle
C7 Ru C6 36.9(4)
C7 Ru C5 61.3(4)
C6 Ru C5 37.6(3)
C7 Ru C3 37.0(3)
C6 Ru C3 63.0(3)
C5 Ru C3 62.6(3)
C7 Ru C4 61.2(3)
C6 Ru C4 62.5(3)
C5 Ru C4 37.0(3)
C3 Ru C4 37.6(3)
C7 Ru P1 91.3(3)
C6 Ru P1 112.3(3)
C5 Ru P1 149.5(3)
C3 Ru P1 104.3(2)
C4 Ru P1 141.4(2)
C7 Ru P2 130.5(3)
C6 Ru P2 95.7(3)
C5 Ru P2 89.9(2)
C3 Ru P2 152.6(2)
C4 Ru P2 118.6(2)
P1 Ru P2 99.68(9)
C7 Ru Cl 140.8(3)
C6 Ru Cl 155.6(3)
C5 Ru Cl 118.5(3)
C3 Ru Cl 105.1(2)
C4 Ru Cl 94.8(2)
P1 Ru Cl 90.94(10)
P2 Ru Cl 87.45(10)
O1 C1 N1 121.3(9)
O1 C1 C3 124.5(9)
N1 C1 C3 114.1(9)
C1 N1 C11 127.5(8)
N1 C11 C12 110.6(8)
N1 C11 C13 105.2(8)
C12 C11 C13 110.4(9)
N1 C11 C14 111.1(8)
C12 C11 C14 109.4(9)
C13 C11 C14 110.1(8)
N2 C2 O2 125.8(9)
N2 C2 C4 117.4(9)
O2 C2 C4 116.8(8)
C2 N2 C21 127.3(9)
C22 C21 N2 104.4(9)
C22 C21 C23 114.3(12)
N2 C21 C23 108.4(9)
C22 C21 C24 110.1(12)
N2 C21 C24 107.7(9)
C23 C21 C24 111.4(10)
C7 C3 C4 104.7(8)
C7 C3 C1 126.0(8)
C4 C3 C1 128.4(9)
C7 C3 Ru 68.7(5)
C4 C3 Ru 71.9(5)
C1 C3 Ru 131.2(6)
C5 C4 C3 107.7(8)
C5 C4 C2 119.7(8)
C3 C4 C2 132.6(9)
C5 C4 Ru 70.0(5)
C3 C4 Ru 70.5(5)
C2 C4 Ru 126.4(6)
C6 C5 C4 108.3(8)
C6 C5 Ru 69.4(5)
C4 C5 Ru 73.0(5)
C7 C6 C5 106.7(9)
C7 C6 Ru 71.4(5)
C5 C6 Ru 73.0(5)
C6 C7 C3 112.6(9)
C6 C7 Ru 71.7(5)
C3 C7 Ru 74.3(5)
C41 P1 C31 96.8(5)
C41 P1 C51 100.8(5)
C31 P1 C51 103.1(5)
C41 P1 Ru 117.4(4)
C31 P1 Ru 123.7(4)
C51 P1 Ru 111.6(3)
C61 P2 C71 104.2(5)
C61 P2 C81 102.1(5)
C71 P2 C81 96.2(5)
C61 P2 Ru 109.5(3)
C71 P2 Ru 126.1(4)
C81 P2 Ru 115.7(3)
C32 C31 C36 119.8(11)
C32 C31 P1 118.0(10)
C36 C31 P1 122.1(10)
C31 C32 C33 121.4(15)
C34 C33 C32 120.3(19)
C33 C34 C35 121.7(16)
C36 C35 C34 117.6(18)
C35 C36 C31 118.9(16)
C46 C41 C42 114.8(11)
C46 C41 P1 122.1(9)
C42 C41 P1 123.1(9)
C43 C42 C41 122.0(12)
C44 C43 C42 122.1(12)
C43 C44 C45 116.8(12)
C46 C45 C44 120.5(12)
C45 C46 C41 123.9(13)
C52 C51 C56 117.4(10)
C52 C51 P1 122.5(9)
C56 C51 P1 119.7(9)
C51 C52 C53 121.6(13)
C54 C53 C52 119.5(14)
C55 C54 C53 120.5(13)
C54 C55 C56 119.1(14)
C51 C56 C55 121.8(12)
C62 C61 C66 115.9(11)
C62 C61 P2 123.2(10)
C66 C61 P2 120.3(8)
C63 C62 C61 120.5(13)
C64 C63 C62 120.6(13)
C65 C64 C63 120.4(13)
C64 C65 C66 121.6(14)
C65 C66 C61 121.1(12)
C72 C71 C76 120.0(10)
C72 C71 P2 123.7(9)
C76 C71 P2 115.9(8)
C71 C72 C73 121.7(13)
C72 C73 C74 116.8(13)
C75 C74 C73 121.2(12)
C74 C75 C76 121.9(14)
C75 C76 C71 118.2(12)
C82 C81 C86 120.8(11)
C82 C81 P2 119.2(9)
C86 C81 P2 119.9(8)
C81 C82 C83 121.6(14)
C82 C83 C84 117.5(14)
C85 C84 C83 118.8(13)
C84 C85 C86 122.6(14)
C81 C86 C85 118.4(12)
C92 C91 C96 120.0
C93 C92 C91 120.0
C92 C93 C94 120.0
C95 C94 C93 120.0
C94 C95 C96 120.0
C95 C96 C91 120.0
C95 C96 C97 118.1(9)
C91 C96 C97 118.0(9)

loop_
_geom_bond_atom_site_label_1
_geom_bond_atom_site_label_2
_geom_bond_distance
Ru C7 2.166(8)
Ru C6 2.169(9)
Ru C5 2.217(9)
Ru C3 2.238(9)
Ru C4 2.257(9)
Ru P1 2.335(3)
Ru P2 2.347(3)
Ru Cl 2.427(3)
C1 O1 1.245(12)
C1 N1 1.378(12)
C1 C3 1.463(13)
N1 C11 1.464(12)
C11 C12 1.515(14)
C11 C13 1.536(14)
C11 C14 1.545(14)
C2 N2 1.269(12)
C2 O2 1.281(11)
C2 C4 1.516(13)
N2 C21 1.503(13)
C21 C22 1.493(17)
C21 C23 1.532(17)
C21 C24 1.548(16)
C3 C7 1.398(13)
C3 C4 1.447(13)
C4 C5 1.420(13)
C5 C6 1.413(13)
C6 C7 1.372(14)
P1 C41 1.813(12)
P1 C31 1.822(10)
P1 C51 1.851(10)
P2 C61 1.805(11)
P2 C71 1.843(10)
P2 C81 1.864(11)
C31 C32 1.368(18)
C31 C36 1.430(17)
C32 C33 1.387(19)
C33 C34 1.33(3)
C34 C35 1.44(3)
C35 C36 1.41(2)
C41 C46 1.384(15)
C41 C42 1.390(16)
C42 C43 1.365(17)
C43 C44 1.356(18)
C44 C45 1.404(19)
C45 C46 1.338(18)
C51 C52 1.367(15)
C51 C56 1.389(16)
C52 C53 1.392(17)
C53 C54 1.39(2)
C54 C55 1.35(2)
C55 C56 1.405(18)
C61 C62 1.404(16)
C61 C66 1.450(16)
C62 C63 1.40(2)
C63 C64 1.37(2)
C64 C65 1.35(2)
C65 C66 1.356(17)
C71 C72 1.366(16)
C71 C76 1.411(16)
C72 C73 1.399(17)
C73 C74 1.40(2)
C74 C75 1.36(2)
C75 C76 1.364(17)
C81 C82 1.344(17)
C81 C86 1.373(15)
C82 C83 1.41(2)
C83 C84 1.41(2)
C84 C85 1.36(2)
C85 C86 1.380(16)
C91 C92 1.3900
C91 C96 1.3900
C92 C93 1.3900
C93 C94 1.3900
C94 C95 1.3900
C95 C96 1.3900
C96 C97 1.554(9)

loop_
_geom_torsion_atom_site_label_1
_geom_torsion_atom_site_label_2
_geom_torsion_atom_site_label_3
_geom_torsion_atom_site_label_4
_geom_torsion
O1 C1 N1 C11 -1.3(15)
C3 C1 N1 C11 176.1(8)
C1 N1 C11 C12 68.9(13)
C1 N1 C11 C13 -171.9(9)
C1 N1 C11 C14 -52.8(12)
O2 C2 N2 C21 -7.5(17)
C4 C2 N2 C21 172.8(9)
C2 N2 C21 C22 -178.9(12)
C2 N2 C21 C23 58.8(14)
C2 N2 C21 C24 -61.9(14)
O1 C1 C3 C7 157.4(9)
N1 C1 C3 C7 -19.9(13)
O1 C1 C3 C4 -34.6(15)
N1 C1 C3 C4 148.1(9)
O1 C1 C3 Ru 65.1(13)
N1 C1 C3 Ru -112.2(9)
C6 Ru C3 C7 35.3(6)
C5 Ru C3 C7 77.8(6)
C4 Ru C3 C7 114.4(8)
P1 Ru C3 C7 -72.6(6)
P2 Ru C3 C7 77.5(7)
Cl Ru C3 C7 -167.6(5)
C7 Ru C3 C4 -114.4(8)
C6 Ru C3 C4 -79.1(6)
C5 Ru C3 C4 -36.7(5)
P1 Ru C3 C4 172.9(5)
P2 Ru C3 C4 -36.9(8)
Cl Ru C3 C4 78.0(5)
C7 Ru C3 C1 119.9(11)
C6 Ru C3 C1 155.2(10)
C5 Ru C3 C1 -162.4(10)
C4 Ru C3 C1 -125.7(11)
P1 Ru C3 C1 47.2(9)
P2 Ru C3 C1 -162.6(6)
Cl Ru C3 C1 -47.7(9)
C7 C3 C4 C5 -1.0(9)
C1 C3 C4 C5 -171.0(9)
Ru C3 C4 C5 60.3(6)
C7 C3 C4 C2 176.7(9)
C1 C3 C4 C2 6.7(16)
Ru C3 C4 C2 -122.0(10)
C7 C3 C4 Ru -61.3(6)
C1 C3 C4 Ru 128.7(10)
N2 C2 C4 C5 -166.7(9)
O2 C2 C4 C5 13.5(12)
N2 C2 C4 C3 15.8(15)
O2 C2 C4 C3 -164.0(9)
N2 C2 C4 Ru -80.7(11)
O2 C2 C4 Ru 99.5(9)
C7 Ru C4 C5 -79.5(6)
C6 Ru C4 C5 -37.5(5)
C3 Ru C4 C5 -118.2(8)
P1 Ru C4 C5 -129.3(5)
P2 Ru C4 C5 43.4(6)
Cl Ru C4 C5 133.1(5)
C7 Ru C4 C3 38.7(5)
C6 Ru C4 C3 80.7(6)
C5 Ru C4 C3 118.2(8)
P1 Ru C4 C3 -11.0(7)
P2 Ru C4 C3 161.6(4)
Cl Ru C4 C3 -108.6(5)
C7 Ru C4 C2 167.8(10)
C6 Ru C4 C2 -150.2(9)
C5 Ru C4 C2 -112.7(10)
C3 Ru C4 C2 129.1(11)
P1 Ru C4 C2 118.0(7)
P2 Ru C4 C2 -69.3(9)
Cl Ru C4 C2 20.5(8)
C3 C4 C5 C6 0.1(10)
C2 C4 C5 C6 -178.0(7)
Ru C4 C5 C6 60.8(6)
C3 C4 C5 Ru -60.7(6)
C2 C4 C5 Ru 121.3(8)
C7 Ru C5 C6 -38.4(5)
C3 Ru C5 C6 -80.5(6)
C4 Ru C5 C6 -117.7(8)
P1 Ru C5 C6 -9.9(8)
P2 Ru C5 C6 99.4(5)
Cl Ru C5 C6 -173.5(5)
C7 Ru C5 C4 79.3(6)
C6 Ru C5 C4 117.7(8)
C3 Ru C5 C4 37.2(5)
P1 Ru C5 C4 107.9(6)
P2 Ru C5 C4 -142.9(5)
Cl Ru C5 C4 -55.8(5)
C4 C5 C6 C7 0.9(10)
Ru C5 C6 C7 64.0(6)
C4 C5 C6 Ru -63.1(6)
C5 Ru C6 C7 -114.8(8)
C3 Ru C6 C7 -35.4(5)
C4 Ru C6 C7 -77.9(6)
P1 Ru C6 C7 59.8(6)
P2 Ru C6 C7 162.7(5)
Cl Ru C6 C7 -101.0(8)
C7 Ru C6 C5 114.8(8)
C3 Ru C6 C5 79.4(6)
C4 Ru C6 C5 36.9(5)
P1 Ru C6 C5 174.6(4)
P2 Ru C6 C5 -82.5(5)
Cl Ru C6 C5 13.8(10)
C5 C6 C7 C3 -1.5(10)
Ru C6 C7 C3 63.5(7)
C5 C6 C7 Ru -65.0(6)
C4 C3 C7 C6 1.6(10)
C1 C3 C7 C6 171.9(9)
Ru C3 C7 C6 -61.9(6)
C4 C3 C7 Ru 63.5(6)
C1 C3 C7 Ru -126.2(9)
C5 Ru C7 C6 39.1(5)
C3 Ru C7 C6 120.9(8)
C4 Ru C7 C6 81.6(6)
P1 Ru C7 C6 -126.8(5)
P2 Ru C7 C6 -22.9(7)
Cl Ru C7 C6 140.0(5)
C6 Ru C7 C3 -120.9(8)
C5 Ru C7 C3 -81.7(6)
C4 Ru C7 C3 -39.3(6)
P1 Ru C7 C3 112.3(5)
P2 Ru C7 C3 -143.7(5)
Cl Ru C7 C3 19.2(8)
C7 Ru P1 C41 -96.5(4)
C6 Ru P1 C41 -127.8(5)
C5 Ru P1 C41 -121.3(6)
C3 Ru P1 C41 -61.5(4)
C4 Ru P1 C41 -54.5(6)
P2 Ru P1 C41 132.0(4)
Cl Ru P1 C41 44.4(4)
C7 Ru P1 C31 143.0(6)
C6 Ru P1 C31 111.7(6)
C5 Ru P1 C31 118.2(7)
C3 Ru P1 C31 178.0(6)
C4 Ru P1 C31 -175.0(6)
P2 Ru P1 C31 11.5(5)
Cl Ru P1 C31 -76.1(5)
C7 Ru P1 C51 19.2(5)
C6 Ru P1 C51 -12.1(5)
C5 Ru P1 C51 -5.6(6)
C3 Ru P1 C51 54.2(5)
C4 Ru P1 C51 61.1(6)
P2 Ru P1 C51 -112.4(4)
Cl Ru P1 C51 160.1(4)
C7 Ru P2 C61 -10.4(5)
C6 Ru P2 C61 -24.0(5)
C5 Ru P2 C61 -61.1(5)
C3 Ru P2 C61 -60.9(7)
C4 Ru P2 C61 -85.6(5)
P1 Ru P2 C61 89.8(4)
Cl Ru P2 C61 -179.7(4)
C7 Ru P2 C71 -135.9(6)
C6 Ru P2 C71 -149.5(5)
C5 Ru P2 C71 173.4(5)
C3 Ru P2 C71 173.6(7)
C4 Ru P2 C71 148.9(5)
P1 Ru P2 C71 -35.7(5)
Cl Ru P2 C71 54.8(5)
C7 Ru P2 C81 104.3(5)
C6 Ru P2 C81 90.7(5)
C5 Ru P2 C81 53.5(5)
C3 Ru P2 C81 53.7(7)
C4 Ru P2 C81 29.1(5)
P1 Ru P2 C81 -155.5(4)
Cl Ru P2 C81 -65.0(4)
C41 P1 C31 C32 -58.8(11)
C51 P1 C31 C32 -161.6(10)
Ru P1 C31 C32 70.9(11)
C41 P1 C31 C36 117.7(11)
C51 P1 C31 C36 14.9(11)
Ru P1 C31 C36 -112.7(10)
C36 C31 C32 C33 -1(2)
P1 C31 C32 C33 175.3(11)
C31 C32 C33 C34 -3(2)
C32 C33 C34 C35 7(3)
C33 C34 C35 C36 -7(3)
C34 C35 C36 C31 3(2)
C32 C31 C36 C35 1(2)
P1 C31 C36 C35 -175.4(11)
C31 P1 C41 C46 -41.4(10)
C51 P1 C41 C46 63.3(10)
Ru P1 C41 C46 -175.2(8)
C31 P1 C41 C42 140.7(9)
C51 P1 C41 C42 -114.5(9)
Ru P1 C41 C42 6.9(10)
C46 C41 C42 C43 0.7(15)
P1 C41 C42 C43 178.7(8)
C41 C42 C43 C44 -1.2(17)
C42 C43 C44 C45 0.4(18)
C43 C44 C45 C46 0.9(19)
C44 C45 C46 C41 -1(2)
C42 C41 C46 C45 0.6(17)
P1 C41 C46 C45 -177.4(10)
C41 P1 C51 C52 14.9(10)
C31 P1 C51 C52 114.6(9)
Ru P1 C51 C52 -110.6(8)
C41 P1 C51 C56 -173.0(9)
C31 P1 C51 C56 -73.2(10)
Ru P1 C51 C56 61.6(9)
C56 C51 C52 C53 2.7(16)
P1 C51 C52 C53 175.0(9)
C51 C52 C53 C54 0.2(19)
C52 C53 C54 C55 -2(2)
C53 C54 C55 C56 2(2)
C52 C51 C56 C55 -3.5(17)
P1 C51 C56 C55 -176.1(10)
C54 C55 C56 C51 1(2)
C71 P2 C61 C62 -122.8(10)
C81 P2 C61 C62 -23.1(11)
Ru P2 C61 C62 100.0(10)
C71 P2 C61 C66 66.7(9)
C81 P2 C61 C66 166.3(8)
Ru P2 C61 C66 -70.6(8)
C66 C61 C62 C63 0.5(17)
P2 C61 C62 C63 -170.4(11)
C61 C62 C63 C64 -1(2)
C62 C63 C64 C65 0(2)
C63 C64 C65 C66 0(2)
C64 C65 C66 C61 -0.4(19)
C62 C61 C66 C65 0.1(16)
P2 C61 C66 C65 171.3(9)
C61 P2 C71 C72 -7.3(12)
C81 P2 C71 C72 -111.5(11)
Ru P2 C71 C72 120.4(10)
C61 P2 C71 C76 165.6(9)
C81 P2 C71 C76 61.4(10)
Ru P2 C71 C76 -66.7(10)
C76 C71 C72 C73 -1(2)
P2 C71 C72 C73 171.3(11)
C71 C72 C73 C74 4(2)
C72 C73 C74 C75 -6(2)
C73 C74 C75 C76 5(2)
C74 C75 C76 C71 -2(2)
C72 C71 C76 C75 0.2(19)
P2 C71 C76 C75 -173.0(10)
C61 P2 C81 C82 -56.7(11)
C71 P2 C81 C82 49.3(11)
Ru P2 C81 C82 -175.5(9)
C61 P2 C81 C86 126.8(9)
C71 P2 C81 C86 -127.2(10)
Ru P2 C81 C86 8.0(11)
C86 C81 C82 C83 -4(2)
P2 C81 C82 C83 179.1(13)
C81 C82 C83 C84 3(3)
C82 C83 C84 C85 0(3)
C83 C84 C85 C86 -2(2)
C82 C81 C86 C85 2.7(18)
P2 C81 C86 C85 179.2(9)
C84 C85 C86 C81 1(2)
C96 C91 C92 C93 0.0
C91 C92 C93 C94 0.0
C92 C93 C94 C95 0.0
C93 C94 C95 C96 0.0
C94 C95 C96 C91 0.0
C94 C95 C96 C97 157(4)
C92 C91 C96 C95 0.0
C92 C91 C96 C97 -157(4)
